data_1576096
loop_
_publ_author_name
'Li, Biao'
'Ding, Yingli'
'Gao, Huan'
'Pan, Li'
'Li, Yuesheng'

_publ_section_title
;
 Thermally stable vanadium(v) complexes bearing bidentate
 phenoxy-phosphine ligands: synthesis, characterization, and catalytic
 properties for alkene polymerization
;
_journal_issue 45
_journal_name_full 'Polymer Chemistry'
_journal_page_first 4889
_journal_page_last 4898
_journal_paper_doi 10.1039/D5PY00730E
_journal_volume 16
_journal_year 2025
_chemical_formula_moiety 'C44 H49 Cl2 N O P V'
_chemical_formula_sum 'C44 H49 Cl2 N O P V'
_chemical_formula_weight 760.65
_space_group_crystal_system triclinic
_space_group_IT_number 2
_space_group_name_Hall '-P 1'
_space_group_name_H-M_alt 'P -1'
_atom_sites_solution_hydrogens geom
_atom_sites_solution_primary dual
_audit_block_doi 10.5517/ccdc.csd.cc2nxt7n
_audit_creation_date 2024-10-31
_audit_creation_method
;
Olex2 1.3
(compiled 2020.11.12 svn.r5f609507 for OlexSys, GUI svn.r6408)
;
_audit_update_record
;
2025-07-07 deposited with the CCDC.	2025-10-22 downloaded from the CCDC.
;
_cell_angle_alpha 84.0364(14)
_cell_angle_beta 89.5297(12)
_cell_angle_gamma 65.930(2)
_cell_formula_units_Z 2
_cell_length_a 13.1205(2)
_cell_length_b 13.2561(3)
_cell_length_c 15.58115(20)
_cell_measurement_reflns_used 24938
_cell_measurement_temperature 100.01(10)
_cell_measurement_theta_max 76.5170
_cell_measurement_theta_min 2.8670
_cell_volume 2459.21(8)
_computing_cell_refinement 'CrysAlisPro 1.171.42.101a (Rigaku OD, 2023)'
_computing_data_collection 'CrysAlisPro 1.171.42.101a (Rigaku OD, 2023)'
_computing_data_reduction 'CrysAlisPro 1.171.42.101a (Rigaku OD, 2023)'
_computing_molecular_graphics 'Olex2 1.3 (Dolomanov et al., 2009)'
_computing_publication_material 'Olex2 1.3 (Dolomanov et al., 2009)'
_computing_structure_refinement 'SHELXL 2019/3 (Sheldrick, 2015)'
_computing_structure_solution 'SHELXT  (Sheldrick, 2015)'
_diffrn_ambient_environment N~2~
_diffrn_ambient_temperature 100.01(10)
_diffrn_detector 'Hybrid Pixel Array Detector'
_diffrn_detector_area_resol_mean 10.0000
_diffrn_detector_type HyPix
_diffrn_measured_fraction_theta_full 0.999
_diffrn_measured_fraction_theta_max 0.962
_diffrn_measurement_details
;
List of Runs (angles in degrees, time in seconds):

  # Type    Start    End  Width  t~exp~   \w     \q     \k     \f   Frames
#--------------------------------------------------------------------------
  1  \w     33.00  90.00   0.50    0.05    --   47.65-125.00  60.00  114
  2  \w     47.00 110.00   0.50    0.05    --  106.54-125.00 -30.00  126
  3  \w     48.00  74.00   0.50    0.05    --  106.54-125.00 -60.00   52
  4  \w     65.00 109.00   0.50    0.05    --  106.54-125.00-120.00   88
  5  \w     83.00 108.00   0.50    0.05    --  106.54-125.00-150.00   50
  6  \w     51.00 102.00   0.50    0.05    --  106.54 -95.00-120.00  102
  7  \w     35.00  85.00   0.50    0.05    --  106.54 -95.00 -30.00  100
  8  \w     69.00 105.00   0.50    0.05    --  106.54 -95.00   0.00   72
  9  \w     38.00 111.00   0.50    0.05    --  106.54-125.00  90.00  146
 10  \w     34.00 106.00   0.50    0.05    --  106.54 -77.00  90.00  144
 11  \w     34.00  75.00   0.50    0.05    --  106.54 -61.00 150.00   82
 12  \w     -3.00  27.00   0.50    0.05    --   47.65 -10.00 157.00   60
 13  \w     34.00  63.00   0.50    0.05    --  106.54 -61.00   0.00   58
 14  \w     34.00  74.00   0.50    0.05    --  106.54 -61.00-180.00   80
 15  \w    -19.00  44.00   0.50    0.05    --   47.65 -57.00-180.00  126
 16  \w     36.00 119.00   0.50    0.05    --   47.65  57.00 -30.00  166
 17  \w     92.00 176.00   0.50    0.05    --  106.54  10.00 -29.00  168
 18  \w     31.00 122.00   0.50    0.05    --   47.65  10.00 -29.00  182
 19  \w    -69.00 -26.00   0.50    0.05    --  -47.65  77.00 -90.00   86
 20  \w    -18.00  14.00   0.50    0.05    --  -47.65  77.00 -90.00   64
 21  \w    -21.00   4.00   0.50    0.05    --  -47.65  10.00 -29.00   50
 22  \w    -20.00  22.00   0.50    0.05    --  -47.65  19.00 150.00   84
 23  \w   -108.00 -50.00   0.50    0.05    -- -104.50 110.00 117.97  116
 24  \w   -124.00 -91.00   0.50    0.05    -- -104.50 143.00 122.81   66
 25  \w   -102.00 -61.00   0.50    0.05    -- -104.50 125.00  60.00   82
 26  \w   -125.00 -93.00   0.50    0.05    -- -104.50 143.00 -48.15   64
 27  \w    -82.00 -39.00   0.50    0.05    -- -104.50 143.00 -48.15   86
 28  \w    -66.00 -41.00   0.50    0.05    -- -104.50  77.00   0.00   50
 29  \w    -67.00 -41.00   0.50    0.05    -- -104.50  61.00  60.00   52
 30  \w    -67.00 -42.00   0.50    0.05    -- -104.50  61.00 120.00   50
 31  \w    -67.00 -38.00   0.50    0.05    -- -104.50  61.00 150.00   58
 32  \w    -98.00 -72.00   0.50    0.05    -- -104.50  77.00   0.00   52
 33  \w    -60.00 -34.00   0.50    0.05    -- -104.50  61.00   0.00   52
 34  \w    -67.00 -32.00   0.50    0.05    -- -104.50  61.00-180.00   70
 35  \w   -167.00-132.00   0.50    0.05    -- -104.50 -77.00 -60.00   70
 36  \w   -128.00 -82.00   0.50    0.05    -- -104.50 -77.00 -60.00   92
 37  \w   -172.00 -96.00   0.50    0.05    -- -104.50 -15.00-120.00  152
 38  \w   -169.00-107.00   0.50    0.05    -- -104.50 -15.00-150.00  124
 39  \w   -153.00 -92.00   0.50    0.05    -- -104.50 -15.00  90.00  122
 40  \w   -163.00 -95.00   0.50    0.05    -- -104.50 -10.00 157.00  136
 41  \w   -107.00 -54.00   0.50    0.05    --  -47.65 -10.00 157.00  106
;
_diffrn_measurement_device 'four-circle diffractometer'
_diffrn_measurement_device_type 'XtaLAB Synergy R, HyPix'
_diffrn_measurement_method '\w scans'
_diffrn_orient_matrix_type 'CrysAlisPro convention (1999,Acta A55,543-557)'
_diffrn_orient_matrix_UB_11 0.0382857000
_diffrn_orient_matrix_UB_12 0.0959175000
_diffrn_orient_matrix_UB_13 -0.0059664000
_diffrn_orient_matrix_UB_21 0.1209097000
_diffrn_orient_matrix_UB_22 -0.0828235000
_diffrn_orient_matrix_UB_23 -0.0119179000
_diffrn_orient_matrix_UB_31 -0.0218196000
_diffrn_orient_matrix_UB_32 0.0184391000
_diffrn_orient_matrix_UB_33 -0.0985850000
_diffrn_radiation_monochromator mirror
_diffrn_radiation_probe x-ray
_diffrn_radiation_type 'Cu K\a'
_diffrn_radiation_wavelength 1.54184
_diffrn_reflns_av_R_equivalents 0.0286
_diffrn_reflns_av_unetI/netI 0.0255
_diffrn_reflns_Laue_measured_fraction_full 0.999
_diffrn_reflns_Laue_measured_fraction_max 0.962
_diffrn_reflns_limit_h_max 16
_diffrn_reflns_limit_h_min -15
_diffrn_reflns_limit_k_max 16
_diffrn_reflns_limit_k_min -16
_diffrn_reflns_limit_l_max 13
_diffrn_reflns_limit_l_min -19
_diffrn_reflns_number 31869
_diffrn_reflns_point_group_measured_fraction_full 0.999
_diffrn_reflns_point_group_measured_fraction_max 0.962
_diffrn_reflns_theta_full 67.684
_diffrn_reflns_theta_max 76.848
_diffrn_reflns_theta_min 2.853
_diffrn_source 'Rotating-anode X-ray tube'
_diffrn_source_type 'PhotonJet R (Cu) X-ray Source'
_exptl_absorpt_coefficient_mu 3.198
_exptl_absorpt_correction_T_max 1.00000
_exptl_absorpt_correction_T_min 0.63835
_exptl_absorpt_correction_type multi-scan
_exptl_absorpt_process_details
;
CrysAlisPro 1.171.42.101a (Rigaku Oxford Diffraction, 2023)
Empirical absorption correction using spherical harmonics,
implemented in SCALE3 ABSPACK scaling algorithm.
;
_exptl_crystal_colour 'dark orange'
_exptl_crystal_density_diffrn 1.027
_exptl_crystal_description block
_exptl_crystal_F_000 800
_exptl_crystal_size_max 0.06
_exptl_crystal_size_mid 0.05
_exptl_crystal_size_min 0.04
_refine_diff_density_max 0.727
_refine_diff_density_min -0.556
_refine_diff_density_rms 0.050
_refine_ls_extinction_method none
_refine_ls_goodness_of_fit_ref 1.054
_refine_ls_hydrogen_treatment constr
_refine_ls_matrix_type full
_refine_ls_number_parameters 457
_refine_ls_number_reflns 9995
_refine_ls_number_restraints 36
_refine_ls_restrained_S_all 1.057
_refine_ls_R_factor_all 0.0365
_refine_ls_R_factor_gt 0.0354
_refine_ls_shift/su_max 0.001
_refine_ls_shift/su_mean 0.000
_refine_ls_structure_factor_coef Fsqd
_refine_ls_weighting_details 'w=1/[\s^2^(Fo^2^)+(0.0517P)^2^+1.1833P] where P=(Fo^2^+2Fc^2^)/3'
_refine_ls_weighting_scheme calc
_refine_ls_wR_factor_gt 0.0950
_refine_ls_wR_factor_ref 0.0958
_reflns_Friedel_coverage 0.000
_reflns_number_gt 9592
_reflns_number_total 9995
_reflns_threshold_expression 'I > 2\s(I)'
_cod_data_source_file d5py00730e2.cif
_cod_data_source_block 4
_cod_depositor_comments 'Adding full bibliography for 1576095--1576097.cif.'
_cod_original_cell_volume 2459.20(9)
_cod_database_code 1576096
_shelx_shelxl_version_number 2019/3
_chemical_oxdiff_formula VPClCHON
_shelx_space_group_comment
;
The symmetry employed for this shelxl refinement is uniquely defined
by the following loop, which should always be used as a source of
symmetry information in preference to the above space-group names.
They are only intended as comments.
;
_shelx_estimated_absorpt_t_max 0.883
_shelx_estimated_absorpt_t_min 0.831
_reflns_odcompleteness_completeness 99.97
_reflns_odcompleteness_iscentric 1
_reflns_odcompleteness_theta 66.97
_olex2_refinement_description
;
1. Fixed Uiso
 At 1.2 times of:
  All C(H) groups, All C(H,H) groups
 At 1.5 times of:
  All C(H,H,H) groups
2. Uiso/Uaniso restraints and constraints
C28 \\sim C29 \\sim C30 \\sim C31 \\sim C32 \\sim C33: within 1.7A with sigma
of 0.01 and sigma for terminal atoms of 0.02 within 1.7A
3.a Ternary CH refined with riding coordinates:
 C15(H15)
3.b Secondary CH2 refined with riding coordinates:
 C16(H16A,H16B), C20(H20A,H20B), C17(H17A,H17B), C19(H19A,H19B), C18(H18A,H18B)
3.c Aromatic/amide H refined with riding coordinates:
 C24(H24), C26(H26), C10(H10), C4(H4), C3(H3), C38(H38), C5(H5), C42(H42),
 C14(H14), C11(H11), C12(H12), C39(H39), C41(H41), C13(H13), C29(H29), C33(H33),
  C40(H40), C31(H31), C32(H32), C30(H30)
3.d Idealised Me refined as rotating group:
 C44(H44A,H44B,H44C), C43(H43A,H43B,H43C), C8(H8A,H8B,H8C), C7(H7A,H7B,H7C),
 C35(H35A,H35B,H35C), C34(H34A,H34B,H34C)
;
_platon_squeeze_void_probe_radius 1.20
_olex2_submission_special_instructions 'No special instructions were received'
_oxdiff_exptl_absorpt_empirical_details
;
Empirical correction (ABSPACK) includes:
- Absorption correction using spherical harmonics
- Frame scaling
;
_oxdiff_exptl_absorpt_empirical_full_max 1.903
_oxdiff_exptl_absorpt_empirical_full_min 0.569

loop_
_space_group_symop_operation_xyz
'x, y, z'
'-x, -y, -z'

loop_
_atom_site_label
_atom_site_type_symbol
_atom_site_fract_x
_atom_site_fract_y
_atom_site_fract_z
_atom_site_U_iso_or_equiv
_atom_site_adp_type
_atom_site_occupancy
_atom_site_site_symmetry_order
_atom_site_calc_flag
_atom_site_refinement_flags_posn
_atom_site_refinement_flags_adp
_atom_site_refinement_flags_occupancy
_atom_site_disorder_assembly
_atom_site_disorder_group
V1 V 0.51119(2) 0.12049(2) 0.74305(2) 0.01408(7) Uani 1 1 d . . . . .
Cl1 Cl 0.59223(3) 0.01832(3) 0.86995(2) 0.02406(9) Uani 1 1 d . . . . .
Cl2 Cl 0.66977(3) 0.13103(3) 0.69303(2) 0.02264(8) Uani 1 1 d . . . . .
P1 P 0.33764(3) 0.16253(3) 0.82151(2) 0.01519(8) Uani 1 1 d . . . . .
O1 O 0.42368(8) 0.26592(8) 0.70226(6) 0.01551(19) Uani 1 1 d . . . . .
N1 N 0.47550(10) 0.03958(10) 0.68697(7) 0.0172(2) Uani 1 1 d . . . . .
C22 C 0.31133(11) 0.32348(11) 0.69832(9) 0.0142(3) Uani 1 1 d . . . . .
C24 C 0.14572(12) 0.48012(12) 0.64783(9) 0.0179(3) Uani 1 1 d . . . . .
H24 H 0.109484 0.547895 0.611606 0.021 Uiso 1 1 calc R U . . .
C36 C 0.33532(12) 0.47574(11) 0.59761(9) 0.0165(3) Uani 1 1 d . . . . .
C21 C 0.24766(12) 0.28156(11) 0.75058(9) 0.0158(3) Uani 1 1 d . . . . .
C26 C 0.13138(12) 0.34055(12) 0.75190(9) 0.0174(3) Uani 1 1 d . . . . .
H26 H 0.088504 0.312058 0.788197 0.021 Uiso 1 1 calc R U . . .
C23 C 0.26131(11) 0.42596(11) 0.64604(9) 0.0153(3) Uani 1 1 d . . . . .
C1 C 0.44086(12) -0.02377(12) 0.63956(9) 0.0172(3) Uani 1 1 d . . . . .
C44 C 0.40366(13) 0.39897(12) 0.53147(9) 0.0206(3) Uani 1 1 d . . . . .
H44A H 0.453747 0.327200 0.561669 0.031 Uiso 1 1 calc R U . . .
H44B H 0.447872 0.433168 0.498979 0.031 Uiso 1 1 calc R U . . .
H44C H 0.352951 0.387556 0.491571 0.031 Uiso 1 1 calc R U . . .
C37 C 0.40825(13) 0.49246(12) 0.66692(10) 0.0198(3) Uani 1 1 d . . . . .
C9 C 0.28135(12) 0.05871(12) 0.83266(9) 0.0198(3) Uani 1 1 d . . . . .
C2 C 0.37904(12) 0.02570(12) 0.56094(9) 0.0192(3) Uani 1 1 d . . . . .
C15 C 0.34075(12) 0.21122(12) 0.92758(9) 0.0186(3) Uani 1 1 d . . . . .
H15 H 0.392557 0.146313 0.967024 0.022 Uiso 1 1 calc R U . . .
C25 C 0.07934(12) 0.44025(12) 0.70025(9) 0.0182(3) Uani 1 1 d . . . . .
C43 C 0.26618(13) 0.59018(12) 0.54787(10) 0.0220(3) Uani 1 1 d . . . . .
H43A H 0.217261 0.582344 0.504272 0.033 Uiso 1 1 calc R U . . .
H43B H 0.316556 0.619952 0.519448 0.033 Uiso 1 1 calc R U . . .
H43C H 0.220709 0.641099 0.588223 0.033 Uiso 1 1 calc R U . . .
C10 C 0.22321(13) 0.04631(13) 0.76289(10) 0.0234(3) Uani 1 1 d . . . . .
H10 H 0.206649 0.097339 0.712108 0.028 Uiso 1 1 calc R U . . .
C8 C 0.35232(14) 0.14464(12) 0.52900(10) 0.0229(3) Uani 1 1 d . . . . .
H8A H 0.301535 0.193136 0.568418 0.034 Uiso 1 1 calc R U . . .
H8B H 0.316546 0.162188 0.471177 0.034 Uiso 1 1 calc R U . . .
H8C H 0.421395 0.156379 0.526514 0.034 Uiso 1 1 calc R U . . .
C4 C 0.36985(14) -0.15004(13) 0.54485(11) 0.0260(3) Uani 1 1 d . . . . .
H4 H 0.345839 -0.193468 0.512105 0.031 Uiso 1 1 calc R U . . .
C3 C 0.34417(13) -0.03986(13) 0.51497(10) 0.0238(3) Uani 1 1 d . . . . .
H3 H 0.302059 -0.008610 0.462216 0.029 Uiso 1 1 calc R U . . .
C16 C 0.22693(13) 0.25540(14) 0.96889(10) 0.0239(3) Uani 1 1 d . . . . .
H16A H 0.199464 0.195843 0.977258 0.029 Uiso 1 1 calc R U . . .
H16B H 0.172639 0.317698 0.929981 0.029 Uiso 1 1 calc R U . . .
C6 C 0.46676(13) -0.13565(12) 0.67135(9) 0.0208(3) Uani 1 1 d . . . . .
C38 C 0.35599(15) 0.55647(14) 0.73326(11) 0.0280(3) Uani 1 1 d . . . . .
H38 H 0.276741 0.589130 0.734161 0.034 Uiso 1 1 calc R U . . .
C27 C -0.04686(12) 0.51255(13) 0.70091(10) 0.0241(3) Uani 1 1 d . . . . .
C5 C 0.43040(14) -0.19755(13) 0.62230(10) 0.0244(3) Uani 1 1 d . . . . .
H5 H 0.447168 -0.273073 0.641977 0.029 Uiso 1 1 calc R U . . .
C42 C 0.52429(14) 0.44643(13) 0.66678(11) 0.0267(3) Uani 1 1 d . . . . .
H42 H 0.561802 0.402529 0.622442 0.032 Uiso 1 1 calc R U . . .
C14 C 0.30557(15) -0.01666(14) 0.90705(11) 0.0286(3) Uani 1 1 d . . . . .
H14 H 0.345506 -0.008761 0.954638 0.034 Uiso 1 1 calc R U . . .
C20 C 0.39027(14) 0.29870(13) 0.91804(10) 0.0233(3) Uani 1 1 d . . . . .
H20A H 0.465931 0.265963 0.894811 0.028 Uiso 1 1 calc R U . . .
H20B H 0.342930 0.362509 0.876750 0.028 Uiso 1 1 calc R U . . .
C28 C -0.06665(14) 0.62736(14) 0.72652(11) 0.0277(3) Uani 1 1 d . U . . .
C7 C 0.52810(16) -0.18501(13) 0.75665(11) 0.0295(4) Uani 1 1 d . . . . .
H7A H 0.478688 -0.153560 0.803437 0.044 Uiso 1 1 calc R U . . .
H7B H 0.593868 -0.167929 0.759638 0.044 Uiso 1 1 calc R U . . .
H7C H 0.551810 -0.265804 0.762616 0.044 Uiso 1 1 calc R U . . .
C11 C 0.18949(16) -0.04081(15) 0.76771(12) 0.0331(4) Uani 1 1 d . . . . .
H11 H 0.149626 -0.049357 0.720369 0.040 Uiso 1 1 calc R U . . .
C17 C 0.23564(14) 0.29563(14) 1.05629(10) 0.0276(3) Uani 1 1 d . . . . .
H17A H 0.160598 0.327428 1.080684 0.033 Uiso 1 1 calc R U . . .
H17B H 0.284255 0.231716 1.096929 0.033 Uiso 1 1 calc R U . . .
C19 C 0.39703(15) 0.33918(15) 1.00570(11) 0.0300(4) Uani 1 1 d . . . . .
H19A H 0.451059 0.276978 1.044837 0.036 Uiso 1 1 calc R U . . .
H19B H 0.424426 0.398815 0.997780 0.036 Uiso 1 1 calc R U . . .
C18 C 0.28343(15) 0.38316(15) 1.04660(11) 0.0318(4) Uani 1 1 d . . . . .
H18A H 0.291094 0.405395 1.104094 0.038 Uiso 1 1 calc R U . . .
H18B H 0.231297 0.449850 1.010185 0.038 Uiso 1 1 calc R U . . .
C12 C 0.21437(17) -0.11523(15) 0.84202(14) 0.0381(4) Uani 1 1 d . . . . .
H12 H 0.191958 -0.175166 0.845102 0.046 Uiso 1 1 calc R U . . .
C35 C -0.10595(13) 0.46158(15) 0.76619(13) 0.0318(4) Uani 1 1 d . . . . .
H35A H -0.097219 0.388928 0.750361 0.048 Uiso 1 1 calc R U . . .
H35B H -0.185558 0.510885 0.765672 0.048 Uiso 1 1 calc R U . . .
H35C H -0.072739 0.452444 0.824132 0.048 Uiso 1 1 calc R U . . .
C34 C -0.09671(14) 0.52103(18) 0.60925(12) 0.0375(4) Uani 1 1 d . . . . .
H34A H -0.067432 0.562749 0.568089 0.056 Uiso 1 1 calc R U . . .
H34B H -0.178278 0.559492 0.609381 0.056 Uiso 1 1 calc R U . . .
H34C H -0.075943 0.446197 0.592334 0.056 Uiso 1 1 calc R U . . .
C39 C 0.41807(19) 0.57318(16) 0.79800(12) 0.0401(5) Uani 1 1 d . . . . .
H39 H 0.381299 0.616295 0.842947 0.048 Uiso 1 1 calc R U . . .
C41 C 0.58596(16) 0.46444(16) 0.73150(14) 0.0397(5) Uani 1 1 d . . . . .
H41 H 0.665203 0.433218 0.730496 0.048 Uiso 1 1 calc R U . . .
C13 C 0.27128(17) -0.10304(15) 0.91141(13) 0.0377(4) Uani 1 1 d . . . . .
H13 H 0.287013 -0.153880 0.962248 0.045 Uiso 1 1 calc R U . . .
C29 C 0.00870(16) 0.64363(16) 0.77829(15) 0.0413(5) Uani 1 1 d . U . . .
H29 H 0.075762 0.582500 0.798848 0.050 Uiso 1 1 calc R U . . .
C33 C -0.16759(17) 0.71857(16) 0.70138(13) 0.0427(5) Uani 1 1 d . U . . .
H33 H -0.221555 0.707851 0.667588 0.051 Uiso 1 1 calc R U . . .
C40 C 0.5332(2) 0.52692(17) 0.79671(14) 0.0448(5) Uani 1 1 d . . . . .
H40 H 0.575901 0.538192 0.840729 0.054 Uiso 1 1 calc R U . . .
C31 C -0.1138(2) 0.83888(18) 0.7715(2) 0.0625(7) Uani 1 1 d . U . . .
H31 H -0.128103 0.911538 0.785114 0.075 Uiso 1 1 calc R U . . .
C32 C -0.1904(2) 0.82208(18) 0.72405(17) 0.0553(6) Uani 1 1 d . U . . .
H32 H -0.259733 0.882103 0.706670 0.066 Uiso 1 1 calc R U . . .
C30 C -0.0130(2) 0.7493(2) 0.8006(2) 0.0601(7) Uani 1 1 d . U . . .
H30 H 0.039690 0.760863 0.835188 0.072 Uiso 1 1 calc R U . . .

loop_
_atom_site_aniso_label
_atom_site_aniso_U_11
_atom_site_aniso_U_22
_atom_site_aniso_U_33
_atom_site_aniso_U_23
_atom_site_aniso_U_13
_atom_site_aniso_U_12
V1 0.01553(12) 0.01065(12) 0.01205(12) -0.00035(8) -0.00426(9) -0.00139(9)
Cl1 0.02609(18) 0.02092(17) 0.01558(16) 0.00156(12) -0.00773(13) -0.00057(14)
Cl2 0.01727(16) 0.02131(17) 0.02582(18) -0.00346(13) -0.00071(13) -0.00408(13)
P1 0.01863(17) 0.01308(16) 0.01183(16) 0.00004(12) -0.00277(12) -0.00470(13)
O1 0.0136(4) 0.0125(4) 0.0169(5) 0.0002(4) -0.0025(4) -0.0021(4)
N1 0.0203(6) 0.0140(6) 0.0135(5) 0.0003(4) -0.0016(4) -0.0034(5)
C22 0.0136(6) 0.0126(6) 0.0142(6) -0.0029(5) -0.0029(5) -0.0026(5)
C24 0.0178(7) 0.0150(6) 0.0169(7) 0.0000(5) -0.0051(5) -0.0031(5)
C36 0.0169(6) 0.0117(6) 0.0177(7) 0.0020(5) -0.0037(5) -0.0035(5)
C21 0.0187(7) 0.0138(6) 0.0134(6) -0.0009(5) -0.0037(5) -0.0053(5)
C26 0.0173(7) 0.0191(7) 0.0160(6) -0.0024(5) -0.0015(5) -0.0076(5)
C23 0.0175(7) 0.0139(6) 0.0133(6) -0.0010(5) -0.0028(5) -0.0052(5)
C1 0.0198(7) 0.0150(7) 0.0147(6) -0.0031(5) -0.0004(5) -0.0047(5)
C44 0.0226(7) 0.0182(7) 0.0186(7) 0.0000(5) 0.0009(6) -0.0066(6)
C37 0.0233(7) 0.0138(6) 0.0224(7) 0.0044(5) -0.0068(6) -0.0092(6)
C9 0.0236(7) 0.0161(7) 0.0185(7) -0.0019(5) 0.0025(6) -0.0070(6)
C2 0.0215(7) 0.0179(7) 0.0165(7) -0.0026(5) -0.0012(5) -0.0060(6)
C15 0.0224(7) 0.0184(7) 0.0131(6) -0.0027(5) -0.0027(5) -0.0062(6)
C25 0.0151(7) 0.0188(7) 0.0186(7) -0.0037(5) -0.0037(5) -0.0042(5)
C43 0.0213(7) 0.0161(7) 0.0244(7) 0.0051(6) -0.0046(6) -0.0048(6)
C10 0.0271(8) 0.0214(7) 0.0230(7) -0.0047(6) 0.0012(6) -0.0109(6)
C8 0.0296(8) 0.0184(7) 0.0182(7) 0.0004(5) -0.0077(6) -0.0076(6)
C4 0.0298(8) 0.0239(8) 0.0280(8) -0.0091(6) -0.0010(6) -0.0133(7)
C3 0.0266(8) 0.0233(8) 0.0207(7) -0.0047(6) -0.0055(6) -0.0087(6)
C16 0.0241(8) 0.0288(8) 0.0188(7) -0.0071(6) 0.0014(6) -0.0097(6)
C6 0.0250(7) 0.0160(7) 0.0187(7) -0.0018(5) 0.0008(6) -0.0057(6)
C38 0.0355(9) 0.0223(8) 0.0272(8) -0.0032(6) -0.0048(7) -0.0126(7)
C27 0.0141(7) 0.0242(8) 0.0276(8) -0.0021(6) -0.0035(6) -0.0017(6)
C5 0.0326(8) 0.0162(7) 0.0248(8) -0.0039(6) 0.0025(6) -0.0102(6)
C42 0.0236(8) 0.0227(8) 0.0337(9) 0.0079(6) -0.0089(6) -0.0118(6)
C14 0.0369(9) 0.0238(8) 0.0226(8) 0.0030(6) -0.0002(7) -0.0113(7)
C20 0.0283(8) 0.0250(8) 0.0193(7) -0.0065(6) 0.0000(6) -0.0125(6)
C28 0.0238(8) 0.0221(8) 0.0313(8) -0.0019(6) 0.0091(6) -0.0039(6)
C7 0.0436(10) 0.0155(7) 0.0237(8) 0.0021(6) -0.0068(7) -0.0073(7)
C11 0.0363(9) 0.0320(9) 0.0397(10) -0.0133(7) 0.0056(8) -0.0206(8)
C17 0.0284(8) 0.0327(9) 0.0186(7) -0.0085(6) 0.0032(6) -0.0083(7)
C19 0.0342(9) 0.0357(9) 0.0255(8) -0.0132(7) -0.0009(7) -0.0175(7)
C18 0.0371(9) 0.0317(9) 0.0257(8) -0.0144(7) 0.0013(7) -0.0105(7)
C12 0.0432(10) 0.0233(8) 0.0548(12) -0.0083(8) 0.0140(9) -0.0201(8)
C35 0.0170(7) 0.0304(9) 0.0455(10) -0.0039(7) 0.0040(7) -0.0074(7)
C34 0.0195(8) 0.0481(11) 0.0364(10) -0.0057(8) -0.0112(7) -0.0046(8)
C39 0.0672(14) 0.0305(9) 0.0308(9) -0.0035(7) -0.0118(9) -0.0279(9)
C41 0.0347(10) 0.0330(9) 0.0541(12) 0.0169(9) -0.0248(9) -0.0210(8)
C13 0.0487(11) 0.0242(9) 0.0382(10) 0.0056(7) 0.0097(8) -0.0151(8)
C29 0.0305(9) 0.0326(10) 0.0649(13) -0.0240(9) 0.0152(9) -0.0130(8)
C33 0.0392(10) 0.0296(9) 0.0401(10) 0.0023(8) 0.0080(8) 0.0039(8)
C40 0.0648(14) 0.0357(10) 0.0432(11) 0.0101(8) -0.0318(10) -0.0327(10)
C31 0.0689(16) 0.0237(10) 0.0923(19) -0.0211(11) 0.0411(14) -0.0136(10)
C32 0.0561(14) 0.0273(10) 0.0663(15) -0.0017(10) 0.0204(12) -0.0017(9)
C30 0.0511(13) 0.0539(14) 0.0947(19) -0.0423(13) 0.0292(13) -0.0336(11)

loop_
_atom_type_symbol
_atom_type_description
_atom_type_scat_dispersion_real
_atom_type_scat_dispersion_imag
_atom_type_scat_source
C C 0.0181 0.0091 'International Tables Vol C Tables 4.2.6.8 and 6.1.1.4'
H H 0.0000 0.0000 'International Tables Vol C Tables 4.2.6.8 and 6.1.1.4'
Cl Cl 0.3639 0.7018 'International Tables Vol C Tables 4.2.6.8 and 6.1.1.4'
N N 0.0311 0.0180 'International Tables Vol C Tables 4.2.6.8 and 6.1.1.4'
O O 0.0492 0.0322 'International Tables Vol C Tables 4.2.6.8 and 6.1.1.4'
P P 0.2955 0.4335 'International Tables Vol C Tables 4.2.6.8 and 6.1.1.4'
V V 0.0687 2.1097 'International Tables Vol C Tables 4.2.6.8 and 6.1.1.4'

loop_
_geom_angle_atom_site_label_1
_geom_angle_atom_site_label_2
_geom_angle_atom_site_label_3
_geom_angle
_geom_angle_site_symmetry_1
_geom_angle_site_symmetry_3
_geom_angle_publ_flag
Cl1 V1 P1 83.261(14) . . ?
Cl2 V1 Cl1 94.906(16) . . ?
Cl2 V1 P1 160.575(16) . . ?
O1 V1 Cl1 138.89(3) . . ?
O1 V1 Cl2 93.05(3) . . ?
O1 V1 P1 76.35(3) . . ?
N1 V1 Cl1 106.84(4) . . ?
N1 V1 Cl2 110.53(4) . . ?
N1 V1 P1 88.39(4) . . ?
N1 V1 O1 107.84(5) . . ?
C21 P1 V1 98.15(5) . . ?
C21 P1 C9 110.05(7) . . ?
C21 P1 C15 106.82(6) . . ?
C9 P1 V1 117.72(5) . . ?
C9 P1 C15 109.04(7) . . ?
C15 P1 V1 114.01(5) . . ?
C22 O1 V1 130.88(9) . . ?
C1 N1 V1 177.30(11) . . ?
O1 C22 C21 118.14(12) . . ?
O1 C22 C23 120.51(12) . . ?
C21 C22 C23 121.26(12) . . ?
C23 C24 H24 118.1 . . ?
C23 C24 C25 123.71(13) . . ?
C25 C24 H24 118.1 . . ?
C23 C36 C44 110.10(11) . . ?
C23 C36 C37 106.35(11) . . ?
C23 C36 C43 112.11(11) . . ?
C44 C36 C37 113.27(12) . . ?
C44 C36 C43 107.36(12) . . ?
C43 C36 C37 107.70(11) . . ?
C22 C21 P1 110.12(10) . . ?
C22 C21 C26 120.43(13) . . ?
C26 C21 P1 128.72(11) . . ?
C21 C26 H26 120.1 . . ?
C25 C26 C21 119.85(13) . . ?
C25 C26 H26 120.1 . . ?
C22 C23 C36 119.62(12) . . ?
C24 C23 C22 116.29(13) . . ?
C24 C23 C36 123.87(12) . . ?
N1 C1 C2 118.94(12) . . ?
N1 C1 C6 119.16(13) . . ?
C6 C1 C2 121.89(13) . . ?
C36 C44 H44A 109.5 . . ?
C36 C44 H44B 109.5 . . ?
C36 C44 H44C 109.5 . . ?
H44A C44 H44B 109.5 . . ?
H44A C44 H44C 109.5 . . ?
H44B C44 H44C 109.5 . . ?
C38 C37 C36 118.84(14) . . ?
C42 C37 C36 122.94(14) . . ?
C42 C37 C38 118.23(15) . . ?
C10 C9 P1 119.47(11) . . ?
C10 C9 C14 119.75(14) . . ?
C14 C9 P1 120.43(12) . . ?
C1 C2 C8 120.76(13) . . ?
C3 C2 C1 117.67(13) . . ?
C3 C2 C8 121.57(13) . . ?
P1 C15 H15 107.6 . . ?
C16 C15 P1 113.46(10) . . ?
C16 C15 H15 107.6 . . ?
C16 C15 C20 111.56(12) . . ?
C20 C15 P1 108.89(10) . . ?
C20 C15 H15 107.6 . . ?
C24 C25 C27 118.41(13) . . ?
C26 C25 C24 118.42(13) . . ?
C26 C25 C27 123.09(14) . . ?
C36 C43 H43A 109.5 . . ?
C36 C43 H43B 109.5 . . ?
C36 C43 H43C 109.5 . . ?
H43A C43 H43B 109.5 . . ?
H43A C43 H43C 109.5 . . ?
H43B C43 H43C 109.5 . . ?
C9 C10 H10 120.0 . . ?
C11 C10 C9 119.93(15) . . ?
C11 C10 H10 120.0 . . ?
C2 C8 H8A 109.5 . . ?
C2 C8 H8B 109.5 . . ?
C2 C8 H8C 109.5 . . ?
H8A C8 H8B 109.5 . . ?
H8A C8 H8C 109.5 . . ?
H8B C8 H8C 109.5 . . ?
C3 C4 H4 119.7 . . ?
C3 C4 C5 120.62(14) . . ?
C5 C4 H4 119.7 . . ?
C2 C3 H3 119.4 . . ?
C4 C3 C2 121.13(14) . . ?
C4 C3 H3 119.4 . . ?
C15 C16 H16A 109.5 . . ?
C15 C16 H16B 109.5 . . ?
C15 C16 C17 110.54(13) . . ?
H16A C16 H16B 108.1 . . ?
C17 C16 H16A 109.5 . . ?
C17 C16 H16B 109.5 . . ?
C1 C6 C7 121.03(13) . . ?
C5 C6 C1 117.93(14) . . ?
C5 C6 C7 121.01(14) . . ?
C37 C38 H38 119.4 . . ?
C39 C38 C37 121.13(17) . . ?
C39 C38 H38 119.4 . . ?
C25 C27 C34 107.62(13) . . ?
C28 C27 C25 109.84(13) . . ?
C28 C27 C35 107.37(13) . . ?
C28 C27 C34 111.43(14) . . ?
C35 C27 C25 112.01(13) . . ?
C35 C27 C34 108.62(14) . . ?
C4 C5 C6 120.76(14) . . ?
C4 C5 H5 119.6 . . ?
C6 C5 H5 119.6 . . ?
C37 C42 H42 119.8 . . ?
C37 C42 C41 120.31(18) . . ?
C41 C42 H42 119.8 . . ?
C9 C14 H14 120.0 . . ?
C13 C14 C9 119.93(16) . . ?
C13 C14 H14 120.0 . . ?
C15 C20 H20A 109.6 . . ?
C15 C20 H20B 109.6 . . ?
H20A C20 H20B 108.1 . . ?
C19 C20 C15 110.45(13) . . ?
C19 C20 H20A 109.6 . . ?
C19 C20 H20B 109.6 . . ?
C29 C28 C27 122.13(15) . . ?
C29 C28 C33 118.15(18) . . ?
C33 C28 C27 119.60(17) . . ?
C6 C7 H7A 109.5 . . ?
C6 C7 H7B 109.5 . . ?
C6 C7 H7C 109.5 . . ?
H7A C7 H7B 109.5 . . ?
H7A C7 H7C 109.5 . . ?
H7B C7 H7C 109.5 . . ?
C10 C11 H11 120.2 . . ?
C12 C11 C10 119.67(17) . . ?
C12 C11 H11 120.2 . . ?
C16 C17 H17A 109.4 . . ?
C16 C17 H17B 109.4 . . ?
H17A C17 H17B 108.0 . . ?
C18 C17 C16 111.02(14) . . ?
C18 C17 H17A 109.4 . . ?
C18 C17 H17B 109.4 . . ?
C20 C19 H19A 109.4 . . ?
C20 C19 H19B 109.4 . . ?
H19A C19 H19B 108.0 . . ?
C18 C19 C20 111.27(14) . . ?
C18 C19 H19A 109.4 . . ?
C18 C19 H19B 109.4 . . ?
C17 C18 C19 111.18(14) . . ?
C17 C18 H18A 109.4 . . ?
C17 C18 H18B 109.4 . . ?
C19 C18 H18A 109.4 . . ?
C19 C18 H18B 109.4 . . ?
H18A C18 H18B 108.0 . . ?
C11 C12 H12 119.7 . . ?
C13 C12 C11 120.67(16) . . ?
C13 C12 H12 119.7 . . ?
C27 C35 H35A 109.5 . . ?
C27 C35 H35B 109.5 . . ?
C27 C35 H35C 109.5 . . ?
H35A C35 H35B 109.5 . . ?
H35A C35 H35C 109.5 . . ?
H35B C35 H35C 109.5 . . ?
C27 C34 H34A 109.5 . . ?
C27 C34 H34B 109.5 . . ?
C27 C34 H34C 109.5 . . ?
H34A C34 H34B 109.5 . . ?
H34A C34 H34C 109.5 . . ?
H34B C34 H34C 109.5 . . ?
C38 C39 H39 120.1 . . ?
C40 C39 C38 119.80(19) . . ?
C40 C39 H39 120.1 . . ?
C42 C41 H41 119.6 . . ?
C40 C41 C42 120.71(18) . . ?
C40 C41 H41 119.6 . . ?
C14 C13 H13 120.0 . . ?
C12 C13 C14 120.05(17) . . ?
C12 C13 H13 120.0 . . ?
C28 C29 H29 119.9 . . ?
C28 C29 C30 120.3(2) . . ?
C30 C29 H29 119.9 . . ?
C28 C33 H33 119.0 . . ?
C32 C33 C28 122.0(2) . . ?
C32 C33 H33 119.0 . . ?
C39 C40 H40 120.1 . . ?
C41 C40 C39 119.82(16) . . ?
C41 C40 H40 120.1 . . ?
C32 C31 H31 119.8 . . ?
C32 C31 C30 120.4(2) . . ?
C30 C31 H31 119.8 . . ?
C33 C32 H32 120.2 . . ?
C31 C32 C33 119.7(2) . . ?
C31 C32 H32 120.2 . . ?
C29 C30 C31 119.5(2) . . ?
C29 C30 H30 120.3 . . ?
C31 C30 H30 120.3 . . ?

loop_
_geom_bond_atom_site_label_1
_geom_bond_atom_site_label_2
_geom_bond_distance
_geom_bond_site_symmetry_2
_geom_bond_publ_flag
V1 Cl1 2.2755(4) . ?
V1 Cl2 2.2681(4) . ?
V1 P1 2.4598(4) . ?
V1 O1 1.8414(10) . ?
V1 N1 1.6564(12) . ?
P1 C21 1.8011(14) . ?
P1 C9 1.8020(15) . ?
P1 C15 1.8423(14) . ?
O1 C22 1.3539(16) . ?
N1 C1 1.3796(18) . ?
C22 C21 1.394(2) . ?
C22 C23 1.4111(19) . ?
C24 H24 0.9500 . ?
C24 C23 1.390(2) . ?
C24 C25 1.407(2) . ?
C36 C23 1.5345(19) . ?
C36 C44 1.536(2) . ?
C36 C37 1.5398(19) . ?
C36 C43 1.5394(18) . ?
C21 C26 1.403(2) . ?
C26 H26 0.9500 . ?
C26 C25 1.383(2) . ?
C1 C2 1.416(2) . ?
C1 C6 1.414(2) . ?
C44 H44A 0.9800 . ?
C44 H44B 0.9800 . ?
C44 H44C 0.9800 . ?
C37 C38 1.398(2) . ?
C37 C42 1.390(2) . ?
C9 C10 1.394(2) . ?
C9 C14 1.396(2) . ?
C2 C8 1.498(2) . ?
C2 C3 1.392(2) . ?
C15 H15 1.0000 . ?
C15 C16 1.529(2) . ?
C15 C20 1.538(2) . ?
C25 C27 1.539(2) . ?
C43 H43A 0.9800 . ?
C43 H43B 0.9800 . ?
C43 H43C 0.9800 . ?
C10 H10 0.9500 . ?
C10 C11 1.390(2) . ?
C8 H8A 0.9800 . ?
C8 H8B 0.9800 . ?
C8 H8C 0.9800 . ?
C4 H4 0.9500 . ?
C4 C3 1.387(2) . ?
C4 C5 1.391(2) . ?
C3 H3 0.9500 . ?
C16 H16A 0.9900 . ?
C16 H16B 0.9900 . ?
C16 C17 1.535(2) . ?
C6 C5 1.393(2) . ?
C6 C7 1.500(2) . ?
C38 H38 0.9500 . ?
C38 C39 1.392(2) . ?
C27 C28 1.531(2) . ?
C27 C35 1.537(2) . ?
C27 C34 1.550(2) . ?
C5 H5 0.9500 . ?
C42 H42 0.9500 . ?
C42 C41 1.396(2) . ?
C14 H14 0.9500 . ?
C14 C13 1.386(3) . ?
C20 H20A 0.9900 . ?
C20 H20B 0.9900 . ?
C20 C19 1.534(2) . ?
C28 C29 1.378(3) . ?
C28 C33 1.405(2) . ?
C7 H7A 0.9800 . ?
C7 H7B 0.9800 . ?
C7 H7C 0.9800 . ?
C11 H11 0.9500 . ?
C11 C12 1.388(3) . ?
C17 H17A 0.9900 . ?
C17 H17B 0.9900 . ?
C17 C18 1.522(3) . ?
C19 H19A 0.9900 . ?
C19 H19B 0.9900 . ?
C19 C18 1.523(2) . ?
C18 H18A 0.9900 . ?
C18 H18B 0.9900 . ?
C12 H12 0.9500 . ?
C12 C13 1.378(3) . ?
C35 H35A 0.9800 . ?
C35 H35B 0.9800 . ?
C35 H35C 0.9800 . ?
C34 H34A 0.9800 . ?
C34 H34B 0.9800 . ?
C34 H34C 0.9800 . ?
C39 H39 0.9500 . ?
C39 C40 1.380(3) . ?
C41 H41 0.9500 . ?
C41 C40 1.376(3) . ?
C13 H13 0.9500 . ?
C29 H29 0.9500 . ?
C29 C30 1.392(3) . ?
C33 H33 0.9500 . ?
C33 C32 1.364(3) . ?
C40 H40 0.9500 . ?
C31 H31 0.9500 . ?
C31 C32 1.355(4) . ?
C31 C30 1.407(4) . ?
C32 H32 0.9500 . ?
C30 H30 0.9500 . ?

loop_
_geom_torsion_atom_site_label_1
_geom_torsion_atom_site_label_2
_geom_torsion_atom_site_label_3
_geom_torsion_atom_site_label_4
_geom_torsion
_geom_torsion_site_symmetry_1
_geom_torsion_site_symmetry_2
_geom_torsion_site_symmetry_3
_geom_torsion_site_symmetry_4
_geom_torsion_publ_flag
V1 P1 C21 C22 -17.82(10) . . . . ?
V1 P1 C21 C26 172.12(12) . . . . ?
V1 P1 C9 C10 -77.76(13) . . . . ?
V1 P1 C9 C14 95.46(13) . . . . ?
V1 P1 C15 C16 170.32(9) . . . . ?
V1 P1 C15 C20 45.43(11) . . . . ?
V1 O1 C22 C21 18.57(18) . . . . ?
V1 O1 C22 C23 -164.73(9) . . . . ?
Cl1 V1 O1 C22 -86.89(12) . . . . ?
Cl2 V1 O1 C22 172.07(11) . . . . ?
P1 V1 O1 C22 -24.41(10) . . . . ?
P1 C21 C26 C25 169.97(11) . . . . ?
P1 C9 C10 C11 173.35(13) . . . . ?
P1 C9 C14 C13 -173.52(14) . . . . ?
P1 C15 C16 C17 -179.32(11) . . . . ?
P1 C15 C20 C19 -178.56(11) . . . . ?
O1 C22 C21 P1 6.07(15) . . . . ?
O1 C22 C21 C26 177.08(12) . . . . ?
O1 C22 C23 C24 -178.50(12) . . . . ?
O1 C22 C23 C36 -3.67(19) . . . . ?
N1 V1 O1 C22 59.36(12) . . . . ?
N1 C1 C2 C8 0.6(2) . . . . ?
N1 C1 C2 C3 -179.32(13) . . . . ?
N1 C1 C6 C5 179.78(13) . . . . ?
N1 C1 C6 C7 1.8(2) . . . . ?
C22 C21 C26 C25 0.8(2) . . . . ?
C24 C25 C27 C28 -56.56(18) . . . . ?
C24 C25 C27 C35 -175.78(14) . . . . ?
C24 C25 C27 C34 64.90(18) . . . . ?
C36 C37 C38 C39 179.32(15) . . . . ?
C36 C37 C42 C41 -179.92(14) . . . . ?
C21 P1 C9 C10 33.49(14) . . . . ?
C21 P1 C9 C14 -153.30(13) . . . . ?
C21 P1 C15 C16 63.05(12) . . . . ?
C21 P1 C15 C20 -61.84(11) . . . . ?
C21 C22 C23 C24 -1.91(19) . . . . ?
C21 C22 C23 C36 172.92(12) . . . . ?
C21 C26 C25 C24 -0.4(2) . . . . ?
C21 C26 C25 C27 -177.16(13) . . . . ?
C26 C25 C27 C28 120.16(15) . . . . ?
C26 C25 C27 C35 0.9(2) . . . . ?
C26 C25 C27 C34 -118.37(16) . . . . ?
C23 C22 C21 P1 -170.60(10) . . . . ?
C23 C22 C21 C26 0.4(2) . . . . ?
C23 C24 C25 C26 -1.2(2) . . . . ?
C23 C24 C25 C27 175.66(13) . . . . ?
C23 C36 C37 C38 -55.99(16) . . . . ?
C23 C36 C37 C42 123.86(14) . . . . ?
C1 C2 C3 C4 -0.5(2) . . . . ?
C1 C6 C5 C4 -0.5(2) . . . . ?
C44 C36 C23 C22 63.47(16) . . . . ?
C44 C36 C23 C24 -122.11(14) . . . . ?
C44 C36 C37 C38 -177.06(13) . . . . ?
C44 C36 C37 C42 2.79(19) . . . . ?
C37 C36 C23 C22 -59.61(16) . . . . ?
C37 C36 C23 C24 114.80(14) . . . . ?
C37 C38 C39 C40 0.6(3) . . . . ?
C37 C42 C41 C40 0.6(3) . . . . ?
C9 P1 C21 C22 -141.37(10) . . . . ?
C9 P1 C21 C26 48.58(15) . . . . ?
C9 P1 C15 C16 -55.85(12) . . . . ?
C9 P1 C15 C20 179.26(10) . . . . ?
C9 C10 C11 C12 -0.2(3) . . . . ?
C9 C14 C13 C12 0.7(3) . . . . ?
C2 C1 C6 C5 0.6(2) . . . . ?
C2 C1 C6 C7 -177.34(15) . . . . ?
C15 P1 C21 C22 100.39(11) . . . . ?
C15 P1 C21 C26 -69.67(14) . . . . ?
C15 P1 C9 C10 150.35(12) . . . . ?
C15 P1 C9 C14 -36.43(15) . . . . ?
C15 C16 C17 C18 56.25(18) . . . . ?
C15 C20 C19 C18 -55.41(19) . . . . ?
C25 C24 C23 C22 2.3(2) . . . . ?
C25 C24 C23 C36 -172.24(13) . . . . ?
C25 C27 C28 C29 -27.8(2) . . . . ?
C25 C27 C28 C33 156.30(15) . . . . ?
C43 C36 C23 C22 -177.07(12) . . . . ?
C43 C36 C23 C24 -2.66(19) . . . . ?
C43 C36 C37 C38 64.37(17) . . . . ?
C43 C36 C37 C42 -115.78(15) . . . . ?
C10 C9 C14 C13 -0.3(2) . . . . ?
C10 C11 C12 C13 0.6(3) . . . . ?
C8 C2 C3 C4 179.65(15) . . . . ?
C3 C4 C5 C6 -0.2(3) . . . . ?
C16 C15 C20 C19 55.45(17) . . . . ?
C16 C17 C18 C19 -56.74(19) . . . . ?
C6 C1 C2 C8 179.71(14) . . . . ?
C6 C1 C2 C3 -0.2(2) . . . . ?
C38 C37 C42 C41 -0.1(2) . . . . ?
C38 C39 C40 C41 -0.1(3) . . . . ?
C27 C28 C29 C30 -179.47(19) . . . . ?
C27 C28 C33 C32 178.57(18) . . . . ?
C5 C4 C3 C2 0.6(3) . . . . ?
C42 C37 C38 C39 -0.5(2) . . . . ?
C42 C41 C40 C39 -0.5(3) . . . . ?
C14 C9 C10 C11 0.1(2) . . . . ?
C20 C15 C16 C17 -55.88(17) . . . . ?
C20 C19 C18 C17 56.50(19) . . . . ?
C28 C29 C30 C31 1.5(4) . . . . ?
C28 C33 C32 C31 0.7(3) . . . . ?
C7 C6 C5 C4 177.51(16) . . . . ?
C11 C12 C13 C14 -0.8(3) . . . . ?
C35 C27 C28 C29 94.25(19) . . . . ?
C35 C27 C28 C33 -81.68(19) . . . . ?
C34 C27 C28 C29 -146.92(17) . . . . ?
C34 C27 C28 C33 37.1(2) . . . . ?
C29 C28 C33 C32 2.5(3) . . . . ?
C33 C28 C29 C30 -3.5(3) . . . . ?
C32 C31 C30 C29 1.8(4) . . . . ?
C30 C31 C32 C33 -2.8(4) . . . . ?

loop_
_platon_squeeze_void_nr
_platon_squeeze_void_average_x
_platon_squeeze_void_average_y
_platon_squeeze_void_average_z
_platon_squeeze_void_volume
_platon_squeeze_void_count_electrons
_platon_squeeze_void_content
1 0.000 -0.001 -0.011 643 164 ' '
